data_7134290
loop_
_publ_author_name
'Kern, Ralf H.'
'Schmiedel, Paul L.'
'Schubert, Hartmut'
'Wesemann, Lars'

_publ_section_title
;
 Heterocycles in reactions with boradigermaallyl.
;
_journal_issue 25
_journal_name_full 'Chemical communications (Cambridge, England)'
_journal_page_first 4844
_journal_page_last 4847
_journal_paper_doi 10.1039/d5cc00639b
_journal_volume 61
_journal_year 2025
_chemical_formula_sum 'C47.5 H61 B0.5 Cl0.5 Ge O S0.5'
_chemical_formula_weight 759.71
_space_group_crystal_system triclinic
_space_group_IT_number 2
_space_group_name_Hall '-P 1'
_space_group_name_H-M_alt 'P -1'
_atom_sites_solution_hydrogens geom
_audit_creation_method SHELXL-2018/1
_audit_update_record
;
2025-01-30 deposited with the CCDC.	2025-02-26 downloaded from the CCDC.
;
_cell_angle_alpha 99.6780(10)
_cell_angle_beta 103.1800(10)
_cell_angle_gamma 100.5880(10)
_cell_formula_units_Z 4
_cell_length_a 14.7736(3)
_cell_length_b 15.1370(3)
_cell_length_c 20.2706(3)
_cell_measurement_reflns_used 9901
_cell_measurement_temperature 100(2)
_cell_measurement_theta_max 27.43
_cell_measurement_theta_min 3.12
_cell_volume 4232.79(14)
_computing_cell_refinement 'Bruker SAINT'
_computing_data_collection 'Bruker APEX2'
_computing_data_reduction 'Bruker SAINT'
_computing_publication_material Platon,Wingx,Shelxle
_computing_structure_refinement 'SHELXL-2018/1 (Sheldrick, 2018)'
_computing_structure_solution 'SHELXT 2014/4 (Sheldrick, 2014)'
_diffrn_ambient_temperature 100(2)
_diffrn_measured_fraction_theta_full 0.993
_diffrn_measured_fraction_theta_max 0.983
_diffrn_measurement_device_type 'Bruker APEX-II CCD'
_diffrn_measurement_method '\f and \w scans'
_diffrn_radiation_type MoK\a
_diffrn_radiation_wavelength 0.71073
_diffrn_reflns_av_R_equivalents 0.0538
_diffrn_reflns_av_unetI/netI 0.0586
_diffrn_reflns_Laue_measured_fraction_full 0.993
_diffrn_reflns_Laue_measured_fraction_max 0.983
_diffrn_reflns_limit_h_max 18
_diffrn_reflns_limit_h_min -19
_diffrn_reflns_limit_k_max 19
_diffrn_reflns_limit_k_min -19
_diffrn_reflns_limit_l_max 25
_diffrn_reflns_limit_l_min -26
_diffrn_reflns_number 72401
_diffrn_reflns_point_group_measured_fraction_full 0.993
_diffrn_reflns_point_group_measured_fraction_max 0.983
_diffrn_reflns_theta_full 25.242
_diffrn_reflns_theta_max 27.729
_diffrn_reflns_theta_min 2.946
_exptl_absorpt_coefficient_mu 0.813
_exptl_absorpt_correction_T_max 0.7456
_exptl_absorpt_correction_T_min 0.6910
_exptl_absorpt_correction_type multi-scan
_exptl_absorpt_process_details 'SADABS V2008/1 (Bruker AXS)'
_exptl_crystal_colour colorless
_exptl_crystal_density_diffrn 1.192
_exptl_crystal_description prism
_exptl_crystal_F_000 1620
_exptl_crystal_size_max 0.29
_exptl_crystal_size_mid 0.27
_exptl_crystal_size_min 0.25
_refine_diff_density_max 1.342
_refine_diff_density_min -0.770
_refine_diff_density_rms 0.069
_refine_ls_extinction_method none
_refine_ls_goodness_of_fit_ref 1.019
_refine_ls_hydrogen_treatment constr
_refine_ls_matrix_type full
_refine_ls_number_parameters 966
_refine_ls_number_reflns 19557
_refine_ls_number_restraints 0
_refine_ls_restrained_S_all 1.019
_refine_ls_R_factor_all 0.0674
_refine_ls_R_factor_gt 0.0414
_refine_ls_shift/su_max 0.001
_refine_ls_shift/su_mean 0.000
_refine_ls_structure_factor_coef Fsqd
_refine_ls_weighting_details 'w=1/[\s^2^(Fo^2^)+(0.0429P)^2^+2.4023P] where P=(Fo^2^+2Fc^2^)/3'
_refine_ls_weighting_scheme calc
_refine_ls_wR_factor_gt 0.0907
_refine_ls_wR_factor_ref 0.1002
_reflns_Friedel_coverage 0.000
_reflns_number_gt 14535
_reflns_number_total 19557
_reflns_threshold_expression 'I > 2\s(I)'
_cod_data_source_file d5cc00639b3.cif
_cod_data_source_block RK310_0m_a
_cod_depositor_comments 'Adding full bibliography for 7134290--7134293.cif.'
_cod_original_cell_volume 4232.78(14)
_cod_original_formula_sum 'C47.50 H61 B0.50 Cl0.50 Ge O S0.50'
_cod_database_code 7134290
_shelx_shelxl_version_number 2018/1
_shelx_space_group_comment
;
The symmetry employed for this shelxl refinement is uniquely defined
by the following loop, which should always be used as a source of
symmetry information in preference to the above space-group names.
They are only intended as comments.
;

loop_
_space_group_symop_operation_xyz
'x, y, z'
'-x, -y, -z'

loop_
_atom_site_label
_atom_site_type_symbol
_atom_site_fract_x
_atom_site_fract_y
_atom_site_fract_z
_atom_site_U_iso_or_equiv
_atom_site_adp_type
_atom_site_occupancy
_atom_site_site_symmetry_order
_atom_site_calc_flag
_atom_site_refinement_flags_posn
_atom_site_refinement_flags_adp
_atom_site_refinement_flags_occupancy
_atom_site_disorder_assembly
_atom_site_disorder_group
Ge1 Ge 0.65452(2) 0.86664(2) 0.24169(2) 0.01229(6) Uani 1 1 d . . . . .
Ge2 Ge 0.77908(2) 0.65000(2) 0.33007(2) 0.01319(6) Uani 1 1 d . . . . .
Cl1 Cl 0.53336(4) 0.79808(4) 0.27408(3) 0.01910(12) Uani 1 1 d . . . . .
S1 S 0.85777(4) 0.78930(4) 0.25647(3) 0.01772(12) Uani 1 1 d . . . . .
O1 O 0.74708(11) 0.85347(9) 0.38558(7) 0.0128(3) Uani 1 1 d . . . . .
C2 C 0.82534(15) 0.73843(14) 0.41998(11) 0.0129(4) Uani 1 1 d . . . . .
C3 C 0.81220(15) 0.82815(14) 0.43561(11) 0.0122(4) Uani 1 1 d . . . . .
C4 C 0.72646(15) 0.96705(14) 0.32042(11) 0.0147(4) Uani 1 1 d . . . . .
C5 C 0.79826(17) 1.12772(15) 0.37432(12) 0.0189(5) Uani 1 1 d . . . . .
H5 H 0.813227 1.190116 0.370506 0.023 Uiso 1 1 calc R U . . .
C6 C 0.86028(15) 0.89027(14) 0.49856(11) 0.0134(4) Uani 1 1 d . . . . .
C7 C 0.74577(16) 1.05976(14) 0.31628(12) 0.0166(5) Uani 1 1 d . . . . .
H7 H 0.722763 1.076275 0.273422 0.020 Uiso 1 1 calc R U . . .
C8 C 0.86659(16) 0.67159(14) 0.26761(11) 0.0147(4) Uani 1 1 d . . . . .
H8 H 0.932797 0.663302 0.285086 0.018 Uiso 1 1 calc R U . . .
C9 C 0.54901(16) 0.67539(15) 0.45693(12) 0.0184(5) Uani 1 1 d . . . . .
H9 H 0.553504 0.714620 0.499953 0.022 Uiso 1 1 calc R U . . .
C10 C 0.76298(15) 0.94659(14) 0.38416(11) 0.0137(4) Uani 1 1 d . . . . .
C11 C 0.83418(16) 0.98348(14) 0.51292(11) 0.0150(4) Uani 1 1 d . . . . .
C12 C 0.91311(17) 1.05532(15) 0.56867(12) 0.0198(5) Uani 1 1 d . . . . .
H12A H 0.970921 1.066777 0.552455 0.030 Uiso 1 1 calc R U . . .
H12B H 0.926989 1.032426 0.611456 0.030 Uiso 1 1 calc R U . . .
H12C H 0.891981 1.112785 0.577824 0.030 Uiso 1 1 calc R U . . .
C13 C 0.60411(15) 0.92901(14) 0.16820(11) 0.0132(4) Uani 1 1 d . . . . .
C14 C 0.72409(18) 0.71172(16) 0.57155(12) 0.0230(5) Uani 1 1 d . . . . .
H14A H 0.745531 0.757421 0.546052 0.034 Uiso 1 1 calc R U . . .
H14B H 0.778213 0.708513 0.608687 0.034 Uiso 1 1 calc R U . . .
H14C H 0.674163 0.729695 0.591783 0.034 Uiso 1 1 calc R U . . .
C15 C 0.93874(16) 0.77284(15) 0.53402(12) 0.0176(5) Uani 1 1 d . . . . .
H15 H 0.982183 0.753528 0.567823 0.021 Uiso 1 1 calc R U . . .
C16 C 0.88838(16) 0.71218(15) 0.47167(11) 0.0166(5) Uani 1 1 d . . . . .
H16 H 0.896983 0.650982 0.463858 0.020 Uiso 1 1 calc R U . . .
C17 C 0.75417(16) 0.52583(14) 0.35169(11) 0.0149(4) Uani 1 1 d . . . . .
C18 C 0.66049(16) 0.94775(14) 0.12229(11) 0.0151(4) Uani 1 1 d . . . . .
C19 C 0.74179(17) 0.96859(16) 0.53728(12) 0.0210(5) Uani 1 1 d . . . . .
H19A H 0.721090 1.026591 0.544092 0.031 Uiso 1 1 calc R U . . .
H19B H 0.754170 0.948107 0.581167 0.031 Uiso 1 1 calc R U . . .
H19C H 0.691522 0.921645 0.502029 0.031 Uiso 1 1 calc R U . . .
C20 C 0.47846(16) 0.67593(15) 0.39886(12) 0.0187(5) Uani 1 1 d . . . . .
C21 C 0.64089(17) 1.00991(15) 0.08020(12) 0.0199(5) Uani 1 1 d . . . . .
H21 H 0.679281 1.022574 0.049634 0.024 Uiso 1 1 calc R U . . .
C22 C 0.56660(18) 1.05330(15) 0.08223(12) 0.0210(5) Uani 1 1 d . . . . .
H22 H 0.556262 1.098070 0.055399 0.025 Uiso 1 1 calc R U . . .
C23 C 0.92536(16) 0.86189(15) 0.54681(11) 0.0168(5) Uani 1 1 d . . . . .
H23 H 0.961101 0.903882 0.589010 0.020 Uiso 1 1 calc R U . . .
C24 C 0.67973(16) 0.50357(14) 0.38381(12) 0.0164(5) Uani 1 1 d . . . . .
C25 C 0.61391(16) 0.61898(14) 0.45437(12) 0.0165(5) Uani 1 1 d . . . . .
C26 C 0.81096(15) 1.01356(14) 0.44425(11) 0.0142(4) Uani 1 1 d . . . . .
C27 C 0.88234(16) 0.46381(14) 0.29894(12) 0.0163(5) Uani 1 1 d . . . . .
C28 C 0.86622(17) 1.04787(15) 0.17805(12) 0.0206(5) Uani 1 1 d . . . . .
H28 H 0.808960 1.065721 0.189826 0.025 Uiso 1 1 calc R U . . .
C29 C 0.73867(17) 0.90013(15) 0.11280(11) 0.0175(5) Uani 1 1 d . . . . .
C30 C 0.53264(16) 0.55729(15) 0.33091(12) 0.0178(5) Uani 1 1 d . . . . .
C31 C 0.83505(17) 0.94830(15) 0.13660(11) 0.0181(5) Uani 1 1 d . . . . .
C32 C 0.80526(18) 0.60246(15) 0.20403(12) 0.0211(5) Uani 1 1 d . . . . .
H32 H 0.830581 0.565212 0.173661 0.025 Uiso 1 1 calc R U . . .
C33 C 0.74527(19) 0.36520(17) 0.19612(14) 0.0313(6) Uani 1 1 d . . . . .
H33 H 0.706160 0.396824 0.222269 0.038 Uiso 1 1 calc R U . . .
C34 C 0.81156(16) 0.46167(14) 0.34244(12) 0.0160(5) Uani 1 1 d . . . . .
C35 C 0.88245(17) 0.81457(16) 0.08181(12) 0.0211(5) Uani 1 1 d . . . . .
C36 C 0.79886(17) 0.38336(15) 0.37043(12) 0.0199(5) Uani 1 1 d . . . . .
H36 H 0.840016 0.342497 0.366474 0.024 Uiso 1 1 calc R U . . .
C37 C 0.72808(17) 0.36374(15) 0.40368(13) 0.0223(5) Uani 1 1 d . . . . .
H37 H 0.721475 0.310800 0.423143 0.027 Uiso 1 1 calc R U . . .
C38 C 0.82881(16) 1.10498(14) 0.43759(12) 0.0173(5) Uani 1 1 d . . . . .
H38 H 0.862569 1.152419 0.477266 0.021 Uiso 1 1 calc R U . . .
C39 C 0.94237(18) 1.05920(18) 0.24618(13) 0.0278(6) Uani 1 1 d . . . . .
H39A H 1.001239 1.047067 0.236001 0.042 Uiso 1 1 calc R U . . .
H39B H 0.919344 1.015560 0.272671 0.042 Uiso 1 1 calc R U . . .
H39C H 0.955291 1.122226 0.273494 0.042 Uiso 1 1 calc R U . . .
C40 C 0.71161(18) 0.59785(15) 0.19380(12) 0.0215(5) Uani 1 1 d . . . . .
H40 H 0.664898 0.555055 0.156408 0.026 Uiso 1 1 calc R U . . .
C41 C 0.90511(17) 0.90413(16) 0.12054(12) 0.0201(5) Uani 1 1 d . . . . .
H41 H 0.970241 0.936537 0.136684 0.024 Uiso 1 1 calc R U . . .
C42 C 0.68402(16) 0.61721(15) 0.52175(12) 0.0187(5) Uani 1 1 d . . . . .
H42 H 0.738792 0.594113 0.509841 0.022 Uiso 1 1 calc R U . . .
C43 C 0.60838(16) 0.56258(14) 0.38960(12) 0.0162(5) Uani 1 1 d . . . . .
C44 C 0.66694(17) 0.42239(15) 0.40819(12) 0.0207(5) Uani 1 1 d . . . . .
H44 H 0.615494 0.407186 0.428180 0.025 Uiso 1 1 calc R U . . .
C45 C 0.84965(18) 0.41304(15) 0.22937(13) 0.0224(5) Uani 1 1 d . . . . .
C46 C 0.68537(17) 0.66553(15) 0.24593(11) 0.0178(5) Uani 1 1 d . . . . .
H46 H 0.616732 0.653168 0.246524 0.021 Uiso 1 1 calc R U . . .
C47 C 0.51546(17) 0.48691(15) 0.26312(12) 0.0213(5) Uani 1 1 d . . . . .
H47 H 0.579182 0.482654 0.255464 0.026 Uiso 1 1 calc R U . . .
C48 C 0.46967(17) 0.61455(15) 0.33693(12) 0.0192(5) Uani 1 1 d . . . . .
H48 H 0.419086 0.611656 0.297528 0.023 Uiso 1 1 calc R U . . .
C49 C 1.07745(17) 0.64577(15) 0.41920(12) 0.0210(5) Uani 1 1 d . . . . .
H49A H 1.130458 0.647951 0.397497 0.031 Uiso 1 1 calc R U . . .
H49B H 1.102785 0.669903 0.469406 0.031 Uiso 1 1 calc R U . . .
H49C H 1.035323 0.683329 0.399677 0.031 Uiso 1 1 calc R U . . .
C50 C 0.55334(18) 1.07080(18) 0.37981(12) 0.0265(6) Uani 1 1 d . . . . .
H50A H 0.577889 1.015135 0.381849 0.040 Uiso 1 1 calc R U . . .
H50B H 0.501830 1.069394 0.402983 0.040 Uiso 1 1 calc R U . . .
H50C H 0.605022 1.125292 0.403234 0.040 Uiso 1 1 calc R U . . .
C51 C 1.08290(19) 0.48741(17) 0.44004(13) 0.0259(5) Uani 1 1 d . . . . .
H51A H 1.044274 0.425007 0.433453 0.039 Uiso 1 1 calc R U . . .
H51B H 1.107838 0.515034 0.489811 0.039 Uiso 1 1 calc R U . . .
H51C H 1.136273 0.484616 0.419197 0.039 Uiso 1 1 calc R U . . .
C52 C 0.9021(2) 1.11259(17) 0.13406(14) 0.0303(6) Uani 1 1 d . . . . .
H52A H 0.958063 1.096196 0.121490 0.045 Uiso 1 1 calc R U . . .
H52B H 0.919739 1.176333 0.160832 0.045 Uiso 1 1 calc R U . . .
H52C H 0.851399 1.106590 0.091756 0.045 Uiso 1 1 calc R U . . .
C53 C 0.71385(17) 0.80905(15) 0.07219(12) 0.0198(5) Uani 1 1 d . . . . .
C54 C 0.50733(17) 1.03053(15) 0.12406(12) 0.0189(5) Uani 1 1 d . . . . .
H54 H 0.454738 1.058410 0.124133 0.023 Uiso 1 1 calc R U . . .
C55 C 0.98000(17) 0.50222(15) 0.32821(12) 0.0171(5) Uani 1 1 d . . . . .
C56 C 1.02090(16) 0.54608(15) 0.40517(11) 0.0169(5) Uani 1 1 d . . . . .
H56 H 0.966130 0.546203 0.426434 0.020 Uiso 1 1 calc R U . . .
C57 C 0.41172(17) 0.74111(16) 0.40238(13) 0.0234(5) Uani 1 1 d . . . . .
H57 H 0.373864 0.737580 0.353960 0.028 Uiso 1 1 calc R U . . .
C58 C 0.60980(18) 0.75833(16) 0.03791(13) 0.0241(5) Uani 1 1 d . . . . .
H58 H 0.569091 0.790440 0.062089 0.029 Uiso 1 1 calc R U . . .
C59 C 0.46599(19) 0.84103(16) 0.43372(13) 0.0241(5) Uani 1 1 d . . . . .
H59A H 0.511545 0.859392 0.407378 0.036 Uiso 1 1 calc R U . . .
H59B H 0.500581 0.846827 0.482210 0.036 Uiso 1 1 calc R U . . .
H59C H 0.420663 0.880979 0.431685 0.036 Uiso 1 1 calc R U . . .
C60 C 0.36257(17) 0.95853(16) 0.28923(12) 0.0205(5) Uani 1 1 d . . . . .
H60 H 0.359656 0.992291 0.332366 0.025 Uiso 1 1 calc R U . . .
C61 C 0.96125(18) 0.77062(17) 0.06395(13) 0.0264(6) Uani 1 1 d . . . . .
H61 H 1.023856 0.812085 0.092047 0.032 Uiso 1 1 calc R U . . .
C62 C 0.36836(18) 0.80663(16) 0.09158(13) 0.0251(5) Uani 1 1 d . . . . .
H62 H 0.431114 0.829384 0.082157 0.030 Uiso 1 1 calc R U . . .
C63 C 0.78708(18) 0.76838(16) 0.05857(12) 0.0221(5) Uani 1 1 d . . . . .
H63 H 0.770925 0.706759 0.032394 0.027 Uiso 1 1 calc R U . . .
C64 C 0.52334(16) 0.96757(14) 0.16598(11) 0.0152(4) Uani 1 1 d . . . . .
C65 C 0.91739(19) 0.40362(17) 0.19166(13) 0.0269(6) Uani 1 1 d . . . . .
H65 H 0.896034 0.368814 0.145145 0.032 Uiso 1 1 calc R U . . .
C66 C 0.7256(2) 0.26365(19) 0.20166(17) 0.0450(8) Uani 1 1 d . . . . .
H66A H 0.657554 0.235020 0.181081 0.068 Uiso 1 1 calc R U . . .
H66B H 0.743140 0.260227 0.250636 0.068 Uiso 1 1 calc R U . . .
H66C H 0.763600 0.231025 0.176780 0.068 Uiso 1 1 calc R U . . .
C67 C 0.29521(17) 0.83437(16) 0.19118(12) 0.0227(5) Uani 1 1 d . . . . .
H67 H 0.245581 0.782089 0.166273 0.027 Uiso 1 1 calc R U . . .
C68 C 0.37048(17) 0.86108(15) 0.16266(12) 0.0189(5) Uani 1 1 d . . . . .
C69 C 0.43938(16) 0.98841(15) 0.26316(12) 0.0168(5) Uani 1 1 d . . . . .
C70 C 0.4655(2) 0.39143(16) 0.26936(15) 0.0322(6) Uani 1 1 d . . . . .
H70A H 0.454415 0.346889 0.225602 0.048 Uiso 1 1 calc R U . . .
H70B H 0.404135 0.394497 0.279375 0.048 Uiso 1 1 calc R U . . .
H70C H 0.505952 0.372011 0.307080 0.048 Uiso 1 1 calc R U . . .
C71 C 0.29019(17) 0.88148(17) 0.25475(12) 0.0223(5) Uani 1 1 d . . . . .
C72 C 0.63586(19) 0.55011(17) 0.55995(14) 0.0274(6) Uani 1 1 d . . . . .
H72A H 0.581139 0.570881 0.571396 0.041 Uiso 1 1 calc R U . . .
H72B H 0.682000 0.548702 0.602776 0.041 Uiso 1 1 calc R U . . .
H72C H 0.613883 0.488206 0.529924 0.041 Uiso 1 1 calc R U . . .
C73 C 0.51470(17) 1.07482(15) 0.30385(12) 0.0197(5) Uani 1 1 d . . . . .
H73 H 0.569353 1.078993 0.282232 0.024 Uiso 1 1 calc R U . . .
C74 C 0.44446(16) 0.93864(15) 0.19962(11) 0.0155(4) Uani 1 1 d . . . . .
C75 C 0.7110(2) 0.3698(2) 0.11982(14) 0.0398(7) Uani 1 1 d . . . . .
H75A H 0.743287 0.333540 0.092067 0.060 Uiso 1 1 calc R U . . .
H75B H 0.725891 0.434012 0.115501 0.060 Uiso 1 1 calc R U . . .
H75C H 0.641760 0.344703 0.103070 0.060 Uiso 1 1 calc R U . . .
C76 C 0.45614(19) 0.51001(17) 0.19841(13) 0.0274(6) Uani 1 1 d . . . . .
H76A H 0.457603 0.467301 0.156790 0.041 Uiso 1 1 calc R U . . .
H76B H 0.482964 0.573265 0.196084 0.041 Uiso 1 1 calc R U . . .
H76C H 0.389950 0.504217 0.201034 0.041 Uiso 1 1 calc R U . . .
C77 C 1.01368(19) 0.44276(17) 0.21931(13) 0.0266(6) Uani 1 1 d . . . . .
C78 C 0.9583(2) 0.7638(2) -0.01269(14) 0.0403(7) Uani 1 1 d . . . . .
H78A H 0.897888 0.722869 -0.041666 0.060 Uiso 1 1 calc R U . . .
H78B H 1.011795 0.739053 -0.022448 0.060 Uiso 1 1 calc R U . . .
H78C H 0.963208 0.825197 -0.023072 0.060 Uiso 1 1 calc R U . . .
C79 C 0.9571(2) 0.6772(2) 0.08270(18) 0.0445(8) Uani 1 1 d . . . . .
H79A H 0.896557 0.634770 0.055654 0.067 Uiso 1 1 calc R U . . .
H79B H 0.961646 0.683857 0.132350 0.067 Uiso 1 1 calc R U . . .
H79C H 1.010444 0.652788 0.072183 0.067 Uiso 1 1 calc R U . . .
C80 C 1.04392(17) 0.49279(16) 0.28744(12) 0.0210(5) Uani 1 1 d . . . . .
H80 H 1.109757 0.521422 0.306977 0.025 Uiso 1 1 calc R U . . .
O2 O 0.11821(18) 0.0483(2) 0.13869(14) 0.0740(8) Uani 1 1 d . . . . .
C82 C 0.20572(18) 0.8542(2) 0.28424(13) 0.0319(6) Uani 1 1 d . . . . .
H82 H 0.228791 0.875385 0.335902 0.038 Uiso 1 1 calc R U . . .
C83 C 0.3416(2) 0.7120(2) 0.44432(19) 0.0440(8) Uani 1 1 d . . . . .
H83A H 0.298820 0.754245 0.445464 0.066 Uiso 1 1 calc R U . . .
H83B H 0.377319 0.713772 0.491824 0.066 Uiso 1 1 calc R U . . .
H83C H 0.303875 0.649207 0.422483 0.066 Uiso 1 1 calc R U . . .
C84 C 1.0845(2) 0.4267(2) 0.17643(14) 0.0351(7) Uani 1 1 d . . . . .
H84A H 1.047082 0.393510 0.128205 0.042 Uiso 0.584(13) 1 calc R U P A 1
H84B H 1.054916 0.364217 0.145674 0.042 Uiso 0.416(13) 1 calc R U P A 2
C85 C 0.1289(2) 0.9045(2) 0.25875(14) 0.0387(7) Uani 1 1 d . . . . .
H85A H 0.110345 0.890825 0.207861 0.058 Uiso 1 1 calc R U . . .
H85B H 0.153933 0.970986 0.276537 0.058 Uiso 1 1 calc R U . . .
H85C H 0.073045 0.884026 0.275432 0.058 Uiso 1 1 calc R U . . .
C86 C 0.2904(3) 0.8251(2) 0.03550(14) 0.0430(8) Uani 1 1 d . . . . .
H86A H 0.295091 0.796724 -0.010384 0.064 Uiso 1 1 calc R U . . .
H86B H 0.298311 0.891670 0.039709 0.064 Uiso 1 1 calc R U . . .
H86C H 0.227593 0.798668 0.041132 0.064 Uiso 1 1 calc R U . . .
C87 C 0.4762(2) 1.16175(18) 0.29908(18) 0.0439(8) Uani 1 1 d . . . . .
H87A H 0.454384 1.164571 0.250220 0.066 Uiso 1 1 calc R U . . .
H87B H 0.527005 1.216398 0.323854 0.066 Uiso 1 1 calc R U . . .
H87C H 0.422548 1.159767 0.320136 0.066 Uiso 1 1 calc R U . . .
B1 B 0.73169(19) 0.76630(18) 0.24263(13) 0.0169(5) Uani 1 1 d . . . . .
C89 C 0.1639(2) 0.7507(2) 0.26782(17) 0.0465(8) Uani 1 1 d . . . . .
H89A H 0.135814 0.728696 0.217653 0.070 Uiso 1 1 calc R U . . .
H89B H 0.114449 0.737578 0.292122 0.070 Uiso 1 1 calc R U . . .
H89C H 0.214697 0.719213 0.283142 0.070 Uiso 1 1 calc R U . . .
C90 C 0.3554(3) 0.70389(19) 0.08813(15) 0.0456(8) Uani 1 1 d . . . . .
H90A H 0.359253 0.672924 0.042696 0.068 Uiso 1 1 calc R U . . .
H90B H 0.292733 0.679097 0.094743 0.068 Uiso 1 1 calc R U . . .
H90C H 0.405671 0.693368 0.124745 0.068 Uiso 1 1 calc R U . . .
C91 C 0.5866(3) 0.6588(2) 0.04214(19) 0.0603(11) Uani 1 1 d . . . . .
H91A H 0.518931 0.631522 0.018779 0.090 Uiso 1 1 calc R U . . .
H91B H 0.599482 0.654561 0.090972 0.090 Uiso 1 1 calc R U . . .
H91C H 0.626165 0.625596 0.019431 0.090 Uiso 1 1 calc R U . . .
C92 C 0.5821(2) 0.7646(3) -0.03733(19) 0.0633(11) Uani 1 1 d . . . . .
H92A H 0.620699 0.733465 -0.062550 0.095 Uiso 1 1 calc R U . . .
H92B H 0.593298 0.829531 -0.040288 0.095 Uiso 1 1 calc R U . . .
H92C H 0.514271 0.735025 -0.057959 0.095 Uiso 1 1 calc R U . . .
C93 C 0.2511(3) 0.1536(2) 0.13583(17) 0.0494(8) Uani 1 1 d . . . . .
H93A H 0.320729 0.174082 0.157922 0.059 Uiso 1 1 calc R U . . .
H93B H 0.226729 0.206420 0.122167 0.059 Uiso 1 1 calc R U . . .
C94 C 0.2288(3) 0.0736(2) 0.0739(2) 0.0549(9) Uani 1 1 d . . . . .
H94A H 0.215136 0.094846 0.029821 0.066 Uiso 1 1 calc R U . . .
H94B H 0.282977 0.043258 0.075925 0.066 Uiso 1 1 calc R U . . .
C95 C 0.1432(3) 0.0096(2) 0.0793(2) 0.0677(12) Uani 1 1 d . . . . .
H95A H 0.089732 0.000606 0.037384 0.081 Uiso 1 1 calc R U . . .
H95B H 0.157393 -0.051044 0.083168 0.081 Uiso 1 1 calc R U . . .
C96 C 0.2002(4) 0.1136(4) 0.1824(2) 0.1017(19) Uani 1 1 d . . . . .
H96A H 0.241297 0.083315 0.212610 0.122 Uiso 1 1 calc R U . . .
H96B H 0.181479 0.162050 0.212192 0.122 Uiso 1 1 calc R U . . .
C200 C 1.1478(6) 0.3685(6) 0.2053(5) 0.0435(19) Uani 0.584(13) 1 d . . P A 1
H20N H 1.108861 0.308188 0.204244 0.065 Uiso 0.584(13) 1 calc R U P A 1
H20O H 1.183254 0.398610 0.253288 0.065 Uiso 0.584(13) 1 calc R U P A 1
H20P H 1.192857 0.360480 0.177226 0.065 Uiso 0.584(13) 1 calc R U P A 1
C201 C 1.1495(6) 0.5217(5) 0.1719(5) 0.049(2) Uani 0.584(13) 1 d . . P A 1
H20D H 1.189307 0.508774 0.140504 0.073 Uiso 0.584(13) 1 calc R U P A 1
H20E H 1.190500 0.553160 0.218229 0.073 Uiso 0.584(13) 1 calc R U P A 1
H20F H 1.108315 0.561078 0.154181 0.073 Uiso 0.584(13) 1 calc R U P A 1
C202 C 1.1775(9) 0.4173(12) 0.2177(6) 0.061(4) Uani 0.416(13) 1 d . . P A 2
H20G H 1.213884 0.394743 0.186273 0.092 Uiso 0.416(13) 1 calc R U P A 2
H20H H 1.166453 0.373434 0.247119 0.092 Uiso 0.416(13) 1 calc R U P A 2
H20I H 1.213744 0.477342 0.246949 0.092 Uiso 0.416(13) 1 calc R U P A 2
C203 C 1.0848(12) 0.4869(7) 0.1296(8) 0.066(5) Uani 0.416(13) 1 d . . P A 2
H20A H 1.124191 0.470871 0.098573 0.099 Uiso 0.416(13) 1 calc R U P A 2
H20B H 1.111213 0.550654 0.155914 0.099 Uiso 0.416(13) 1 calc R U P A 2
H20C H 1.019306 0.480822 0.102070 0.099 Uiso 0.416(13) 1 calc R U P A 2

loop_
_atom_site_aniso_label
_atom_site_aniso_U_11
_atom_site_aniso_U_22
_atom_site_aniso_U_33
_atom_site_aniso_U_23
_atom_site_aniso_U_13
_atom_site_aniso_U_12
Ge1 0.01277(12) 0.01208(11) 0.01335(12) 0.00428(9) 0.00403(9) 0.00417(9)
Ge2 0.01451(12) 0.01072(11) 0.01449(12) 0.00229(9) 0.00337(9) 0.00439(9)
Cl1 0.0174(3) 0.0212(3) 0.0231(3) 0.0105(2) 0.0091(2) 0.0058(2)
S1 0.0162(3) 0.0188(3) 0.0206(3) 0.0065(2) 0.0073(2) 0.0051(2)
O1 0.0157(8) 0.0093(7) 0.0135(7) 0.0035(6) 0.0023(6) 0.0043(6)
C2 0.0127(11) 0.0120(10) 0.0142(10) 0.0029(8) 0.0048(9) 0.0020(8)
C3 0.0113(11) 0.0145(10) 0.0127(10) 0.0056(8) 0.0044(8) 0.0041(8)
C4 0.0123(11) 0.0161(10) 0.0174(11) 0.0043(9) 0.0049(9) 0.0055(9)
C5 0.0182(12) 0.0122(10) 0.0277(13) 0.0063(9) 0.0071(10) 0.0035(9)
C6 0.0131(11) 0.0145(10) 0.0134(10) 0.0040(8) 0.0054(9) 0.0018(8)
C7 0.0173(12) 0.0164(11) 0.0198(12) 0.0075(9) 0.0078(9) 0.0066(9)
C8 0.0156(11) 0.0157(10) 0.0158(11) 0.0034(9) 0.0064(9) 0.0086(9)
C9 0.0167(12) 0.0157(11) 0.0246(12) 0.0048(9) 0.0087(10) 0.0039(9)
C10 0.0141(11) 0.0107(10) 0.0181(11) 0.0034(8) 0.0063(9) 0.0050(8)
C11 0.0169(12) 0.0142(10) 0.0130(11) 0.0003(8) 0.0042(9) 0.0037(9)
C12 0.0228(13) 0.0159(11) 0.0170(11) -0.0003(9) 0.0030(10) 0.0017(9)
C13 0.0133(11) 0.0108(10) 0.0138(10) 0.0017(8) 0.0016(9) 0.0020(8)
C14 0.0200(13) 0.0259(12) 0.0217(12) 0.0048(10) 0.0050(10) 0.0031(10)
C15 0.0146(12) 0.0212(11) 0.0184(11) 0.0086(9) 0.0023(9) 0.0062(9)
C16 0.0174(12) 0.0145(10) 0.0195(11) 0.0045(9) 0.0057(9) 0.0060(9)
C17 0.0137(11) 0.0123(10) 0.0167(11) 0.0019(8) 0.0012(9) 0.0029(8)
C18 0.0139(11) 0.0157(10) 0.0137(11) 0.0021(8) 0.0024(9) 0.0010(9)
C19 0.0200(13) 0.0220(12) 0.0212(12) 0.0007(10) 0.0085(10) 0.0058(10)
C20 0.0148(12) 0.0165(11) 0.0286(13) 0.0097(10) 0.0088(10) 0.0047(9)
C21 0.0203(13) 0.0210(11) 0.0176(12) 0.0051(9) 0.0066(10) 0.0004(9)
C22 0.0260(14) 0.0161(11) 0.0191(12) 0.0088(9) 0.0008(10) 0.0028(10)
C23 0.0128(11) 0.0209(11) 0.0145(11) 0.0022(9) 0.0030(9) 0.0009(9)
C24 0.0137(11) 0.0128(10) 0.0221(12) 0.0033(9) 0.0033(9) 0.0037(9)
C25 0.0127(11) 0.0149(10) 0.0240(12) 0.0087(9) 0.0070(9) 0.0017(9)
C26 0.0120(11) 0.0152(10) 0.0154(11) 0.0016(8) 0.0040(9) 0.0045(8)
C27 0.0173(12) 0.0122(10) 0.0202(11) 0.0025(9) 0.0041(9) 0.0073(9)
C28 0.0172(12) 0.0200(11) 0.0237(12) 0.0019(10) 0.0074(10) 0.0025(9)
C29 0.0183(12) 0.0216(11) 0.0137(11) 0.0053(9) 0.0061(9) 0.0039(9)
C30 0.0153(12) 0.0150(11) 0.0243(12) 0.0066(9) 0.0068(10) 0.0022(9)
C31 0.0187(12) 0.0217(11) 0.0144(11) 0.0043(9) 0.0061(9) 0.0035(9)
C32 0.0292(14) 0.0188(11) 0.0198(12) 0.0042(9) 0.0112(10) 0.0112(10)
C33 0.0222(14) 0.0268(13) 0.0350(15) -0.0100(11) 0.0009(11) 0.0048(11)
C34 0.0134(11) 0.0116(10) 0.0204(12) 0.0014(9) 0.0019(9) 0.0017(8)
C35 0.0210(13) 0.0294(13) 0.0151(11) 0.0039(10) 0.0064(10) 0.0097(10)
C36 0.0191(12) 0.0118(10) 0.0290(13) 0.0040(9) 0.0051(10) 0.0063(9)
C37 0.0231(13) 0.0137(11) 0.0320(14) 0.0093(10) 0.0069(11) 0.0052(9)
C38 0.0162(12) 0.0127(10) 0.0214(12) 0.0000(9) 0.0051(9) 0.0026(9)
C39 0.0201(13) 0.0298(13) 0.0276(14) -0.0043(11) 0.0056(11) 0.0016(11)
C40 0.0278(14) 0.0165(11) 0.0183(12) 0.0009(9) 0.0035(10) 0.0067(10)
C41 0.0159(12) 0.0270(12) 0.0174(12) 0.0052(10) 0.0041(9) 0.0047(10)
C42 0.0147(12) 0.0205(11) 0.0231(12) 0.0076(9) 0.0068(10) 0.0050(9)
C43 0.0137(11) 0.0129(10) 0.0254(12) 0.0081(9) 0.0085(9) 0.0037(8)
C44 0.0162(12) 0.0182(11) 0.0288(13) 0.0067(10) 0.0086(10) 0.0023(9)
C45 0.0211(13) 0.0174(11) 0.0256(13) -0.0005(10) 0.0013(10) 0.0079(10)
C46 0.0171(12) 0.0163(11) 0.0189(11) 0.0021(9) 0.0036(9) 0.0047(9)
C47 0.0165(12) 0.0172(11) 0.0271(13) 0.0015(10) 0.0025(10) 0.0036(9)
C48 0.0138(12) 0.0190(11) 0.0248(12) 0.0075(10) 0.0040(10) 0.0028(9)
C49 0.0173(12) 0.0225(12) 0.0205(12) 0.0013(10) 0.0040(10) 0.0026(10)
C50 0.0219(13) 0.0340(14) 0.0191(12) -0.0027(10) 0.0068(10) 0.0012(11)
C51 0.0291(15) 0.0274(13) 0.0248(13) 0.0097(11) 0.0074(11) 0.0118(11)
C52 0.0294(15) 0.0254(13) 0.0364(15) 0.0066(11) 0.0129(12) 0.0020(11)
C53 0.0209(13) 0.0190(11) 0.0188(12) 0.0038(9) 0.0065(10) 0.0020(9)
C54 0.0176(12) 0.0175(11) 0.0201(12) 0.0039(9) 0.0006(9) 0.0062(9)
C55 0.0200(12) 0.0139(10) 0.0185(11) 0.0027(9) 0.0047(9) 0.0077(9)
C56 0.0156(12) 0.0176(11) 0.0181(11) 0.0028(9) 0.0061(9) 0.0046(9)
C57 0.0180(13) 0.0237(12) 0.0322(14) 0.0087(10) 0.0082(11) 0.0096(10)
C58 0.0198(13) 0.0247(12) 0.0267(13) -0.0014(10) 0.0104(11) 0.0032(10)
C59 0.0300(14) 0.0212(12) 0.0284(13) 0.0083(10) 0.0145(11) 0.0129(10)
C60 0.0187(12) 0.0266(12) 0.0178(12) 0.0032(10) 0.0064(10) 0.0090(10)
C61 0.0216(14) 0.0305(13) 0.0250(13) -0.0027(11) 0.0071(11) 0.0081(11)
C62 0.0214(13) 0.0235(12) 0.0253(13) -0.0044(10) 0.0079(11) -0.0004(10)
C63 0.0251(14) 0.0226(12) 0.0171(12) -0.0008(9) 0.0063(10) 0.0055(10)
C64 0.0162(12) 0.0134(10) 0.0140(11) 0.0016(8) 0.0023(9) 0.0025(9)
C65 0.0289(15) 0.0269(13) 0.0221(13) -0.0062(10) 0.0039(11) 0.0133(11)
C66 0.0361(18) 0.0287(15) 0.055(2) -0.0068(14) 0.0037(15) -0.0046(13)
C67 0.0154(12) 0.0242(12) 0.0240(13) 0.0028(10) 0.0022(10) -0.0005(10)
C68 0.0158(12) 0.0205(11) 0.0209(12) 0.0040(9) 0.0046(10) 0.0062(9)
C69 0.0149(12) 0.0181(11) 0.0182(11) 0.0050(9) 0.0028(9) 0.0071(9)
C70 0.0339(16) 0.0191(12) 0.0365(16) 0.0037(11) 0.0019(12) 0.0008(11)
C71 0.0158(12) 0.0319(13) 0.0199(12) 0.0074(10) 0.0064(10) 0.0039(10)
C72 0.0281(15) 0.0270(13) 0.0311(14) 0.0158(11) 0.0091(12) 0.0062(11)
C73 0.0158(12) 0.0207(11) 0.0213(12) 0.0018(9) 0.0041(10) 0.0048(9)
C74 0.0130(11) 0.0168(11) 0.0184(11) 0.0052(9) 0.0028(9) 0.0078(9)
C75 0.0336(17) 0.0390(16) 0.0330(16) -0.0114(13) -0.0061(13) 0.0108(13)
C76 0.0249(14) 0.0258(13) 0.0257(13) 0.0021(11) 0.0006(11) 0.0030(11)
C77 0.0281(15) 0.0309(14) 0.0227(13) 0.0004(11) 0.0091(11) 0.0134(11)
C78 0.0367(17) 0.061(2) 0.0289(15) 0.0021(14) 0.0171(13) 0.0227(15)
C79 0.0379(18) 0.0459(18) 0.061(2) 0.0169(16) 0.0216(16) 0.0223(15)
C80 0.0175(12) 0.0244(12) 0.0234(12) 0.0043(10) 0.0074(10) 0.0091(10)
O2 0.0401(15) 0.102(2) 0.0770(19) 0.0118(16) 0.0333(14) -0.0051(14)
C82 0.0185(14) 0.0518(17) 0.0197(13) 0.0040(12) 0.0053(10) -0.0028(12)
C83 0.0280(16) 0.0336(15) 0.089(3) 0.0262(16) 0.0357(17) 0.0175(13)
C84 0.0327(16) 0.0464(17) 0.0278(14) -0.0046(13) 0.0149(12) 0.0162(13)
C85 0.0210(15) 0.067(2) 0.0268(15) 0.0021(14) 0.0101(12) 0.0094(14)
C86 0.076(2) 0.0362(16) 0.0181(14) 0.0063(12) 0.0099(15) 0.0201(16)
C87 0.0390(18) 0.0222(14) 0.061(2) 0.0020(13) -0.0026(15) 0.0093(13)
B1 0.0177(13) 0.0219(13) 0.0121(12) 0.0032(10) 0.0049(10) 0.0063(10)
C89 0.0262(17) 0.063(2) 0.0465(19) 0.0196(16) 0.0127(14) -0.0083(14)
C90 0.073(2) 0.0311(15) 0.0266(15) -0.0020(12) -0.0025(15) 0.0256(16)
C91 0.047(2) 0.0440(19) 0.068(2) 0.0297(18) -0.0214(18) -0.0156(16)
C92 0.0281(18) 0.081(3) 0.065(2) 0.048(2) -0.0190(16) -0.0165(17)
C93 0.042(2) 0.057(2) 0.048(2) 0.0127(16) 0.0101(16) 0.0086(16)
C94 0.049(2) 0.0471(19) 0.070(2) 0.0057(17) 0.0337(19) -0.0001(16)
C95 0.059(3) 0.051(2) 0.099(3) 0.003(2) 0.050(2) 0.0039(18)
C96 0.082(4) 0.131(4) 0.064(3) 0.002(3) 0.033(3) -0.044(3)
C200 0.041(5) 0.049(4) 0.052(4) 0.005(4) 0.025(4) 0.030(3)
C201 0.050(5) 0.053(4) 0.061(5) 0.017(3) 0.040(4) 0.021(3)
C202 0.040(7) 0.093(10) 0.052(6) -0.007(7) 0.027(5) 0.025(7)
C203 0.101(11) 0.052(6) 0.078(9) 0.024(6) 0.073(9) 0.031(7)

loop_
_atom_type_symbol
_atom_type_description
_atom_type_scat_dispersion_real
_atom_type_scat_dispersion_imag
_atom_type_scat_source
C C 0.0033 0.0016 'International Tables Vol C Tables 4.2.6.8 and 6.1.1.4'
S S 0.1246 0.1234 'International Tables Vol C Tables 4.2.6.8 and 6.1.1.4'
Ge Ge 0.1547 1.8001 'International Tables Vol C Tables 4.2.6.8 and 6.1.1.4'
Cl Cl 0.1484 0.1585 'International Tables Vol C Tables 4.2.6.8 and 6.1.1.4'
O O 0.0106 0.0060 'International Tables Vol C Tables 4.2.6.8 and 6.1.1.4'
B B 0.0013 0.0007 'International Tables Vol C Tables 4.2.6.8 and 6.1.1.4'
H H 0.0000 0.0000 'International Tables Vol C Tables 4.2.6.8 and 6.1.1.4'

loop_
_geom_angle_atom_site_label_1
_geom_angle_atom_site_label_2
_geom_angle_atom_site_label_3
_geom_angle
_geom_angle_site_symmetry_1
_geom_angle_site_symmetry_3
_geom_angle_publ_flag
C4 Ge1 C13 104.31(9) . . ?
C4 Ge1 B1 105.97(10) . . ?
C13 Ge1 B1 131.83(9) . . ?
C4 Ge1 Cl1 105.30(6) . . ?
C13 Ge1 Cl1 107.75(6) . . ?
B1 Ge1 Cl1 99.26(7) . . ?
C2 Ge2 C17 106.06(9) . . ?
C2 Ge2 C46 125.12(9) . . ?
C17 Ge2 C46 115.15(9) . . ?
C2 Ge2 C8 112.14(9) . . ?
C17 Ge2 C8 117.08(8) . . ?
C46 Ge2 C8 79.84(9) . . ?
B1 S1 C8 94.41(11) . . ?
C3 O1 C10 116.67(16) . . ?
C16 C2 C3 116.51(19) . . ?
C16 C2 Ge2 115.24(15) . . ?
C3 C2 Ge2 127.74(16) . . ?
O1 C3 C6 120.32(18) . . ?
O1 C3 C2 116.79(18) . . ?
C6 C3 C2 122.9(2) . . ?
C10 C4 C7 117.4(2) . . ?
C10 C4 Ge1 119.07(15) . . ?
C7 C4 Ge1 123.57(17) . . ?
C38 C5 C7 120.3(2) . . ?
C38 C5 H5 119.9 . . ?
C7 C5 H5 119.9 . . ?
C23 C6 C3 118.15(19) . . ?
C23 C6 C11 123.13(19) . . ?
C3 C6 C11 118.60(19) . . ?
C5 C7 C4 120.5(2) . . ?
C5 C7 H7 119.7 . . ?
C4 C7 H7 119.7 . . ?
C32 C8 S1 109.36(16) . . ?
C32 C8 Ge2 97.34(14) . . ?
S1 C8 Ge2 100.79(9) . . ?
C32 C8 H8 115.7 . . ?
S1 C8 H8 115.7 . . ?
Ge2 C8 H8 115.7 . . ?
C20 C9 C25 122.2(2) . . ?
C20 C9 H9 118.9 . . ?
C25 C9 H9 118.9 . . ?
C4 C10 O1 115.93(18) . . ?
C4 C10 C26 123.40(19) . . ?
O1 C10 C26 120.65(19) . . ?
C26 C11 C6 107.49(16) . . ?
C26 C11 C12 112.23(18) . . ?
C6 C11 C12 112.35(19) . . ?
C26 C11 C19 107.49(18) . . ?
C6 C11 C19 107.68(17) . . ?
C12 C11 C19 109.38(17) . . ?
C11 C12 H12A 109.5 . . ?
C11 C12 H12B 109.5 . . ?
H12A C12 H12B 109.5 . . ?
C11 C12 H12C 109.5 . . ?
H12A C12 H12C 109.5 . . ?
H12B C12 H12C 109.5 . . ?
C18 C13 C64 118.81(19) . . ?
C18 C13 Ge1 117.16(16) . . ?
C64 C13 Ge1 123.31(15) . . ?
C42 C14 H14A 109.5 . . ?
C42 C14 H14B 109.5 . . ?
H14A C14 H14B 109.5 . . ?
C42 C14 H14C 109.5 . . ?
H14A C14 H14C 109.5 . . ?
H14B C14 H14C 109.5 . . ?
C16 C15 C23 119.7(2) . . ?
C16 C15 H15 120.2 . . ?
C23 C15 H15 120.2 . . ?
C15 C16 C2 122.0(2) . . ?
C15 C16 H16 119.0 . . ?
C2 C16 H16 119.0 . . ?
C24 C17 C34 118.13(19) . . ?
C24 C17 Ge2 117.81(15) . . ?
C34 C17 Ge2 123.82(16) . . ?
C21 C18 C13 119.7(2) . . ?
C21 C18 C29 116.85(19) . . ?
C13 C18 C29 123.33(19) . . ?
C11 C19 H19A 109.5 . . ?
C11 C19 H19B 109.5 . . ?
H19A C19 H19B 109.5 . . ?
C11 C19 H19C 109.5 . . ?
H19A C19 H19C 109.5 . . ?
H19B C19 H19C 109.5 . . ?
C9 C20 C48 118.2(2) . . ?
C9 C20 C57 121.1(2) . . ?
C48 C20 C57 120.7(2) . . ?
C22 C21 C18 121.2(2) . . ?
C22 C21 H21 119.4 . . ?
C18 C21 H21 119.4 . . ?
C21 C22 C54 119.1(2) . . ?
C21 C22 H22 120.4 . . ?
C54 C22 H22 120.4 . . ?
C15 C23 C6 120.7(2) . . ?
C15 C23 H23 119.6 . . ?
C6 C23 H23 119.6 . . ?
C44 C24 C17 120.3(2) . . ?
C44 C24 C43 117.43(19) . . ?
C17 C24 C43 122.23(19) . . ?
C9 C25 C43 118.5(2) . . ?
C9 C25 C42 118.7(2) . . ?
C43 C25 C42 122.8(2) . . ?
C10 C26 C38 117.0(2) . . ?
C10 C26 C11 118.40(18) . . ?
C38 C26 C11 124.41(19) . . ?
C55 C27 C45 119.7(2) . . ?
C55 C27 C34 121.8(2) . . ?
C45 C27 C34 117.8(2) . . ?
C31 C28 C39 112.0(2) . . ?
C31 C28 C52 110.52(19) . . ?
C39 C28 C52 110.6(2) . . ?
C31 C28 H28 107.8 . . ?
C39 C28 H28 107.8 . . ?
C52 C28 H28 107.8 . . ?
C31 C29 C53 119.9(2) . . ?
C31 C29 C18 120.70(19) . . ?
C53 C29 C18 118.9(2) . . ?
C48 C30 C43 118.6(2) . . ?
C48 C30 C47 119.8(2) . . ?
C43 C30 C47 121.5(2) . . ?
C41 C31 C29 118.9(2) . . ?
C41 C31 C28 118.6(2) . . ?
C29 C31 C28 122.5(2) . . ?
C40 C32 C8 113.99(19) . . ?
C40 C32 H32 123.0 . . ?
C8 C32 H32 123.0 . . ?
C45 C33 C75 113.4(2) . . ?
C45 C33 C66 111.2(2) . . ?
C75 C33 C66 108.9(2) . . ?
C45 C33 H33 107.7 . . ?
C75 C33 H33 107.7 . . ?
C66 C33 H33 107.7 . . ?
C36 C34 C17 119.4(2) . . ?
C36 C34 C27 113.91(19) . . ?
C17 C34 C27 126.44(19) . . ?
C63 C35 C41 118.2(2) . . ?
C63 C35 C61 121.8(2) . . ?
C41 C35 C61 120.0(2) . . ?
C37 C36 C34 121.8(2) . . ?
C37 C36 H36 119.1 . . ?
C34 C36 H36 119.1 . . ?
C36 C37 C44 119.0(2) . . ?
C36 C37 H37 120.5 . . ?
C44 C37 H37 120.5 . . ?
C5 C38 C26 121.2(2) . . ?
C5 C38 H38 119.4 . . ?
C26 C38 H38 119.4 . . ?
C28 C39 H39A 109.5 . . ?
C28 C39 H39B 109.5 . . ?
H39A C39 H39B 109.5 . . ?
C28 C39 H39C 109.5 . . ?
H39A C39 H39C 109.5 . . ?
H39B C39 H39C 109.5 . . ?
C32 C40 C46 115.3(2) . . ?
C32 C40 H40 122.4 . . ?
C46 C40 H40 122.4 . . ?
C35 C41 C31 122.1(2) . . ?
C35 C41 H41 119.0 . . ?
C31 C41 H41 119.0 . . ?
C25 C42 C14 113.72(19) . . ?
C25 C42 C72 110.23(19) . . ?
C14 C42 C72 108.45(19) . . ?
C25 C42 H42 108.1 . . ?
C14 C42 H42 108.1 . . ?
C72 C42 H42 108.1 . . ?
C30 C43 C25 119.9(2) . . ?
C30 C43 C24 119.70(19) . . ?
C25 C43 C24 120.3(2) . . ?
C37 C44 C24 121.0(2) . . ?
C37 C44 H44 119.5 . . ?
C24 C44 H44 119.5 . . ?
C65 C45 C27 118.2(2) . . ?
C65 C45 C33 119.7(2) . . ?
C27 C45 C33 122.1(2) . . ?
C40 C46 B1 109.07(18) . . ?
C40 C46 Ge2 95.89(15) . . ?
B1 C46 Ge2 100.35(15) . . ?
C40 C46 H46 116.2 . . ?
B1 C46 H46 116.2 . . ?
Ge2 C46 H46 116.2 . . ?
C30 C47 C76 115.04(19) . . ?
C30 C47 C70 110.1(2) . . ?
C76 C47 C70 108.1(2) . . ?
C30 C47 H47 107.8 . . ?
C76 C47 H47 107.8 . . ?
C70 C47 H47 107.8 . . ?
C30 C48 C20 122.2(2) . . ?
C30 C48 H48 118.9 . . ?
C20 C48 H48 118.9 . . ?
C56 C49 H49A 109.5 . . ?
C56 C49 H49B 109.5 . . ?
H49A C49 H49B 109.5 . . ?
C56 C49 H49C 109.5 . . ?
H49A C49 H49C 109.5 . . ?
H49B C49 H49C 109.5 . . ?
C73 C50 H50A 109.5 . . ?
C73 C50 H50B 109.5 . . ?
H50A C50 H50B 109.5 . . ?
C73 C50 H50C 109.5 . . ?
H50A C50 H50C 109.5 . . ?
H50B C50 H50C 109.5 . . ?
C56 C51 H51A 109.5 . . ?
C56 C51 H51B 109.5 . . ?
H51A C51 H51B 109.5 . . ?
C56 C51 H51C 109.5 . . ?
H51A C51 H51C 109.5 . . ?
H51B C51 H51C 109.5 . . ?
C28 C52 H52A 109.5 . . ?
C28 C52 H52B 109.5 . . ?
H52A C52 H52B 109.5 . . ?
C28 C52 H52C 109.5 . . ?
H52A C52 H52C 109.5 . . ?
H52B C52 H52C 109.5 . . ?
C63 C53 C29 118.5(2) . . ?
C63 C53 C58 119.6(2) . . ?
C29 C53 C58 121.7(2) . . ?
C22 C54 C64 121.5(2) . . ?
C22 C54 H54 119.3 . . ?
C64 C54 H54 119.3 . . ?
C27 C55 C80 119.5(2) . . ?
C27 C55 C56 122.05(19) . . ?
C80 C55 C56 118.2(2) . . ?
C55 C56 C49 113.21(18) . . ?
C55 C56 C51 109.69(18) . . ?
C49 C56 C51 110.6(2) . . ?
C55 C56 H56 107.7 . . ?
C49 C56 H56 107.7 . . ?
C51 C56 H56 107.7 . . ?
C20 C57 C59 112.3(2) . . ?
C20 C57 C83 110.7(2) . . ?
C59 C57 C83 109.4(2) . . ?
C20 C57 H57 108.1 . . ?
C59 C57 H57 108.1 . . ?
C83 C57 H57 108.1 . . ?
C91 C58 C92 109.0(2) . . ?
C91 C58 C53 114.7(2) . . ?
C92 C58 C53 110.3(2) . . ?
C91 C58 H58 107.5 . . ?
C92 C58 H58 107.5 . . ?
C53 C58 H58 107.5 . . ?
C57 C59 H59A 109.5 . . ?
C57 C59 H59B 109.5 . . ?
H59A C59 H59B 109.5 . . ?
C57 C59 H59C 109.5 . . ?
H59A C59 H59C 109.5 . . ?
H59B C59 H59C 109.5 . . ?
C71 C60 C69 122.6(2) . . ?
C71 C60 H60 118.7 . . ?
C69 C60 H60 118.7 . . ?
C79 C61 C35 112.3(2) . . ?
C79 C61 C78 111.1(2) . . ?
C35 C61 C78 110.7(2) . . ?
C79 C61 H61 107.5 . . ?
C35 C61 H61 107.5 . . ?
C78 C61 H61 107.5 . . ?
C90 C62 C86 110.6(2) . . ?
C90 C62 C68 112.9(2) . . ?
C86 C62 C68 110.0(2) . . ?
C90 C62 H62 107.7 . . ?
C86 C62 H62 107.7 . . ?
C68 C62 H62 107.7 . . ?
C35 C63 C53 122.4(2) . . ?
C35 C63 H63 118.8 . . ?
C53 C63 H63 118.8 . . ?
C54 C64 C13 119.3(2) . . ?
C54 C64 C74 115.12(19) . . ?
C13 C64 C74 125.22(19) . . ?
C77 C65 C45 122.8(2) . . ?
C77 C65 H65 118.6 . . ?
C45 C65 H65 118.6 . . ?
C33 C66 H66A 109.5 . . ?
C33 C66 H66B 109.5 . . ?
H66A C66 H66B 109.5 . . ?
C33 C66 H66C 109.5 . . ?
H66A C66 H66C 109.5 . . ?
H66B C66 H66C 109.5 . . ?
C71 C67 C68 122.3(2) . . ?
C71 C67 H67 118.8 . . ?
C68 C67 H67 118.8 . . ?
C67 C68 C74 119.0(2) . . ?
C67 C68 C62 118.5(2) . . ?
C74 C68 C62 122.5(2) . . ?
C60 C69 C74 119.1(2) . . ?
C60 C69 C73 119.03(19) . . ?
C74 C69 C73 121.9(2) . . ?
C47 C70 H70A 109.5 . . ?
C47 C70 H70B 109.5 . . ?
H70A C70 H70B 109.5 . . ?
C47 C70 H70C 109.5 . . ?
H70A C70 H70C 109.5 . . ?
H70B C70 H70C 109.5 . . ?
C60 C71 C67 117.6(2) . . ?
C60 C71 C82 120.3(2) . . ?
C67 C71 C82 122.0(2) . . ?
C42 C72 H72A 109.5 . . ?
C42 C72 H72B 109.5 . . ?
H72A C72 H72B 109.5 . . ?
C42 C72 H72C 109.5 . . ?
H72A C72 H72C 109.5 . . ?
H72B C72 H72C 109.5 . . ?
C69 C73 C50 112.01(19) . . ?
C69 C73 C87 111.2(2) . . ?
C50 C73 C87 110.6(2) . . ?
C69 C73 H73 107.6 . . ?
C50 C73 H73 107.6 . . ?
C87 C73 H73 107.6 . . ?
C69 C74 C68 119.5(2) . . ?
C69 C74 C64 122.89(19) . . ?
C68 C74 C64 117.54(19) . . ?
C33 C75 H75A 109.5 . . ?
C33 C75 H75B 109.5 . . ?
H75A C75 H75B 109.5 . . ?
C33 C75 H75C 109.5 . . ?
H75A C75 H75C 109.5 . . ?
H75B C75 H75C 109.5 . . ?
C47 C76 H76A 109.5 . . ?
C47 C76 H76B 109.5 . . ?
H76A C76 H76B 109.5 . . ?
C47 C76 H76C 109.5 . . ?
H76A C76 H76C 109.5 . . ?
H76B C76 H76C 109.5 . . ?
C65 C77 C80 118.0(2) . . ?
C65 C77 C84 120.2(2) . . ?
C80 C77 C84 121.7(2) . . ?
C61 C78 H78A 109.5 . . ?
C61 C78 H78B 109.5 . . ?
H78A C78 H78B 109.5 . . ?
C61 C78 H78C 109.5 . . ?
H78A C78 H78C 109.5 . . ?
H78B C78 H78C 109.5 . . ?
C61 C79 H79A 109.5 . . ?
C61 C79 H79B 109.5 . . ?
H79A C79 H79B 109.5 . . ?
C61 C79 H79C 109.5 . . ?
H79A C79 H79C 109.5 . . ?
H79B C79 H79C 109.5 . . ?
C77 C80 C55 121.8(2) . . ?
C77 C80 H80 119.1 . . ?
C55 C80 H80 119.1 . . ?
C95 O2 C96 107.3(3) . . ?
C85 C82 C71 109.6(2) . . ?
C85 C82 C89 110.5(2) . . ?
C71 C82 C89 113.8(2) . . ?
C85 C82 H82 107.6 . . ?
C71 C82 H82 107.6 . . ?
C89 C82 H82 107.6 . . ?
C57 C83 H83A 109.5 . . ?
C57 C83 H83B 109.5 . . ?
H83A C83 H83B 109.5 . . ?
C57 C83 H83C 109.5 . . ?
H83A C83 H83C 109.5 . . ?
H83B C83 H83C 109.5 . . ?
C203 C84 C202 118.4(7) . . ?
C203 C84 C77 110.3(4) . . ?
C202 C84 C77 113.9(5) . . ?
C200 C84 C77 111.5(4) . . ?
C200 C84 C201 109.0(4) . . ?
C77 C84 C201 112.0(3) . . ?
C200 C84 H84A 108.1 . . ?
C77 C84 H84A 108.1 . . ?
C201 C84 H84A 108.1 . . ?
C203 C84 H84B 104.2 . . ?
C202 C84 H84B 104.2 . . ?
C77 C84 H84B 104.2 . . ?
C82 C85 H85A 109.5 . . ?
C82 C85 H85B 109.5 . . ?
H85A C85 H85B 109.5 . . ?
C82 C85 H85C 109.5 . . ?
H85A C85 H85C 109.5 . . ?
H85B C85 H85C 109.5 . . ?
C62 C86 H86A 109.5 . . ?
C62 C86 H86B 109.5 . . ?
H86A C86 H86B 109.5 . . ?
C62 C86 H86C 109.5 . . ?
H86A C86 H86C 109.5 . . ?
H86B C86 H86C 109.5 . . ?
C73 C87 H87A 109.5 . . ?
C73 C87 H87B 109.5 . . ?
H87A C87 H87B 109.5 . . ?
C73 C87 H87C 109.5 . . ?
H87A C87 H87C 109.5 . . ?
H87B C87 H87C 109.5 . . ?
C46 B1 S1 114.03(17) . . ?
C46 B1 Ge1 121.13(17) . . ?
S1 B1 Ge1 123.79(14) . . ?
C82 C89 H89A 109.5 . . ?
C82 C89 H89B 109.5 . . ?
H89A C89 H89B 109.5 . . ?
C82 C89 H89C 109.5 . . ?
H89A C89 H89C 109.5 . . ?
H89B C89 H89C 109.5 . . ?
C62 C90 H90A 109.5 . . ?
C62 C90 H90B 109.5 . . ?
H90A C90 H90B 109.5 . . ?
C62 C90 H90C 109.5 . . ?
H90A C90 H90C 109.5 . . ?
H90B C90 H90C 109.5 . . ?
C58 C91 H91A 109.5 . . ?
C58 C91 H91B 109.5 . . ?
H91A C91 H91B 109.5 . . ?
C58 C91 H91C 109.5 . . ?
H91A C91 H91C 109.5 . . ?
H91B C91 H91C 109.5 . . ?
C58 C92 H92A 109.5 . . ?
C58 C92 H92B 109.5 . . ?
H92A C92 H92B 109.5 . . ?
C58 C92 H92C 109.5 . . ?
H92A C92 H92C 109.5 . . ?
H92B C92 H92C 109.5 . . ?
C96 C93 C94 102.6(3) . . ?
C96 C93 H93A 111.3 . . ?
C94 C93 H93A 111.3 . . ?
C96 C93 H93B 111.3 . . ?
C94 C93 H93B 111.3 . . ?
H93A C93 H93B 109.2 . . ?
C95 C94 C93 104.9(3) . . ?
C95 C94 H94A 110.8 . . ?
C93 C94 H94A 110.8 . . ?
C95 C94 H94B 110.8 . . ?
C93 C94 H94B 110.8 . . ?
H94A C94 H94B 108.9 . . ?
O2 C95 C94 108.0(3) . . ?
O2 C95 H95A 110.1 . . ?
C94 C95 H95A 110.1 . . ?
O2 C95 H95B 110.1 . . ?
C94 C95 H95B 110.1 . . ?
H95A C95 H95B 108.4 . . ?
O2 C96 C93 106.0(3) . . ?
O2 C96 H96A 110.5 . . ?
C93 C96 H96A 110.5 . . ?
O2 C96 H96B 110.5 . . ?
C93 C96 H96B 110.5 . . ?
H96A C96 H96B 108.7 . . ?
C84 C200 H20N 109.5 . . ?
C84 C200 H20O 109.5 . . ?
H20N C200 H20O 109.5 . . ?
C84 C200 H20P 109.5 . . ?
H20N C200 H20P 109.5 . . ?
H20O C200 H20P 109.5 . . ?
C84 C201 H20D 109.5 . . ?
C84 C201 H20E 109.5 . . ?
H20D C201 H20E 109.5 . . ?
C84 C201 H20F 109.5 . . ?
H20D C201 H20F 109.5 . . ?
H20E C201 H20F 109.5 . . ?
C84 C202 H20G 109.5 . . ?
C84 C202 H20H 109.5 . . ?
H20G C202 H20H 109.5 . . ?
C84 C202 H20I 109.5 . . ?
H20G C202 H20I 109.5 . . ?
H20H C202 H20I 109.5 . . ?
C84 C203 H20A 109.5 . . ?
C84 C203 H20B 109.5 . . ?
H20A C203 H20B 109.5 . . ?
C84 C203 H20C 109.5 . . ?
H20A C203 H20C 109.5 . . ?
H20B C203 H20C 109.5 . . ?

loop_
_geom_bond_atom_site_label_1
_geom_bond_atom_site_label_2
_geom_bond_distance
_geom_bond_site_symmetry_2
_geom_bond_publ_flag
Ge1 C4 1.950(2) . ?
Ge1 C13 1.972(2) . ?
Ge1 B1 2.060(3) . ?
Ge1 Cl1 2.1896(6) . ?
Ge2 C2 1.964(2) . ?
Ge2 C17 1.989(2) . ?
Ge2 C46 2.015(2) . ?
Ge2 C8 2.028(2) . ?
S1 B1 1.778(3) . ?
S1 C8 1.857(2) . ?
O1 C3 1.386(3) . ?
O1 C10 1.392(2) . ?
C2 C16 1.398(3) . ?
C2 C3 1.401(3) . ?
C3 C6 1.398(3) . ?
C4 C10 1.391(3) . ?
C4 C7 1.400(3) . ?
C5 C38 1.382(3) . ?
C5 C7 1.388(3) . ?
C5 H5 0.9500 . ?
C6 C23 1.389(3) . ?
C6 C11 1.529(3) . ?
C7 H7 0.9500 . ?
C8 C32 1.498(3) . ?
C8 H8 1.0000 . ?
C9 C20 1.385(3) . ?
C9 C25 1.400(3) . ?
C9 H9 0.9500 . ?
C10 C26 1.393(3) . ?
C11 C26 1.522(3) . ?
C11 C12 1.529(3) . ?
C11 C19 1.546(3) . ?
C12 H12A 0.9800 . ?
C12 H12B 0.9800 . ?
C12 H12C 0.9800 . ?
C13 C18 1.413(3) . ?
C13 C64 1.417(3) . ?
C14 C42 1.532(3) . ?
C14 H14A 0.9800 . ?
C14 H14B 0.9800 . ?
C14 H14C 0.9800 . ?
C15 C16 1.387(3) . ?
C15 C23 1.388(3) . ?
C15 H15 0.9500 . ?
C16 H16 0.9500 . ?
C17 C24 1.418(3) . ?
C17 C34 1.418(3) . ?
C18 C21 1.398(3) . ?
C18 C29 1.501(3) . ?
C19 H19A 0.9800 . ?
C19 H19B 0.9800 . ?
C19 H19C 0.9800 . ?
C20 C48 1.395(3) . ?
C20 C57 1.522(3) . ?
C21 C22 1.384(3) . ?
C21 H21 0.9500 . ?
C22 C54 1.389(3) . ?
C22 H22 0.9500 . ?
C23 H23 0.9500 . ?
C24 C44 1.397(3) . ?
C24 C43 1.513(3) . ?
C25 C43 1.417(3) . ?
C25 C42 1.522(3) . ?
C26 C38 1.396(3) . ?
C27 C55 1.399(3) . ?
C27 C45 1.415(3) . ?
C27 C34 1.513(3) . ?
C28 C31 1.527(3) . ?
C28 C39 1.531(3) . ?
C28 C52 1.534(3) . ?
C28 H28 1.0000 . ?
C29 C31 1.407(3) . ?
C29 C53 1.417(3) . ?
C30 C48 1.394(3) . ?
C30 C43 1.415(3) . ?
C30 C47 1.529(3) . ?
C31 C41 1.400(3) . ?
C32 C40 1.338(3) . ?
C32 H32 0.9500 . ?
C33 C45 1.519(3) . ?
C33 C75 1.531(4) . ?
C33 C66 1.539(4) . ?
C33 H33 1.0000 . ?
C34 C36 1.398(3) . ?
C35 C63 1.386(3) . ?
C35 C41 1.386(3) . ?
C35 C61 1.525(3) . ?
C36 C37 1.382(3) . ?
C36 H36 0.9500 . ?
C37 C44 1.385(3) . ?
C37 H37 0.9500 . ?
C38 H38 0.9500 . ?
C39 H39A 0.9800 . ?
C39 H39B 0.9800 . ?
C39 H39C 0.9800 . ?
C40 C46 1.512(3) . ?
C40 H40 0.9500 . ?
C41 H41 0.9500 . ?
C42 C72 1.545(3) . ?
C42 H42 1.0000 . ?
C44 H44 0.9500 . ?
C45 C65 1.404(3) . ?
C46 B1 1.572(3) . ?
C46 H46 1.0000 . ?
C47 C76 1.534(3) . ?
C47 C70 1.537(3) . ?
C47 H47 1.0000 . ?
C48 H48 0.9500 . ?
C49 C56 1.530(3) . ?
C49 H49A 0.9800 . ?
C49 H49B 0.9800 . ?
C49 H49C 0.9800 . ?
C50 C73 1.531(3) . ?
C50 H50A 0.9800 . ?
C50 H50B 0.9800 . ?
C50 H50C 0.9800 . ?
C51 C56 1.530(3) . ?
C51 H51A 0.9800 . ?
C51 H51B 0.9800 . ?
C51 H51C 0.9800 . ?
C52 H52A 0.9800 . ?
C52 H52B 0.9800 . ?
C52 H52C 0.9800 . ?
C53 C63 1.396(3) . ?
C53 C58 1.528(3) . ?
C54 C64 1.396(3) . ?
C54 H54 0.9500 . ?
C55 C80 1.400(3) . ?
C55 C56 1.521(3) . ?
C56 H56 1.0000 . ?
C57 C59 1.527(3) . ?
C57 C83 1.533(3) . ?
C57 H57 1.0000 . ?
C58 C91 1.503(4) . ?
C58 C92 1.510(4) . ?
C58 H58 1.0000 . ?
C59 H59A 0.9800 . ?
C59 H59B 0.9800 . ?
C59 H59C 0.9800 . ?
C60 C71 1.385(3) . ?
C60 C69 1.392(3) . ?
C60 H60 0.9500 . ?
C61 C79 1.519(4) . ?
C61 C78 1.530(4) . ?
C61 H61 1.0000 . ?
C62 C90 1.519(4) . ?
C62 C86 1.525(4) . ?
C62 C68 1.526(3) . ?
C62 H62 1.0000 . ?
C63 H63 0.9500 . ?
C64 C74 1.513(3) . ?
C65 C77 1.380(4) . ?
C65 H65 0.9500 . ?
C66 H66A 0.9800 . ?
C66 H66B 0.9800 . ?
C66 H66C 0.9800 . ?
C67 C71 1.389(3) . ?
C67 C68 1.393(3) . ?
C67 H67 0.9500 . ?
C68 C74 1.412(3) . ?
C69 C74 1.404(3) . ?
C69 C73 1.521(3) . ?
C70 H70A 0.9800 . ?
C70 H70B 0.9800 . ?
C70 H70C 0.9800 . ?
C71 C82 1.523(3) . ?
C72 H72A 0.9800 . ?
C72 H72B 0.9800 . ?
C72 H72C 0.9800 . ?
C73 C87 1.535(3) . ?
C73 H73 1.0000 . ?
C75 H75A 0.9800 . ?
C75 H75B 0.9800 . ?
C75 H75C 0.9800 . ?
C76 H76A 0.9800 . ?
C76 H76B 0.9800 . ?
C76 H76C 0.9800 . ?
C77 C80 1.387(3) . ?
C77 C84 1.532(3) . ?
C78 H78A 0.9800 . ?
C78 H78B 0.9800 . ?
C78 H78C 0.9800 . ?
C79 H79A 0.9800 . ?
C79 H79B 0.9800 . ?
C79 H79C 0.9800 . ?
C80 H80 0.9500 . ?
O2 C95 1.405(4) . ?
O2 C96 1.416(5) . ?
C82 C85 1.522(4) . ?
C82 C89 1.524(4) . ?
C82 H82 1.0000 . ?
C83 H83A 0.9800 . ?
C83 H83B 0.9800 . ?
C83 H83C 0.9800 . ?
C84 C203 1.423(10) . ?
C84 C202 1.482(13) . ?
C84 C200 1.489(8) . ?
C84 C201 1.604(8) . ?
C84 H84A 1.0000 . ?
C84 H84B 1.0000 . ?
C85 H85A 0.9800 . ?
C85 H85B 0.9800 . ?
C85 H85C 0.9800 . ?
C86 H86A 0.9800 . ?
C86 H86B 0.9800 . ?
C86 H86C 0.9800 . ?
C87 H87A 0.9800 . ?
C87 H87B 0.9800 . ?
C87 H87C 0.9800 . ?
C89 H89A 0.9800 . ?
C89 H89B 0.9800 . ?
C89 H89C 0.9800 . ?
C90 H90A 0.9800 . ?
C90 H90B 0.9800 . ?
C90 H90C 0.9800 . ?
C91 H91A 0.9800 . ?
C91 H91B 0.9800 . ?
C91 H91C 0.9800 . ?
C92 H92A 0.9800 . ?
C92 H92B 0.9800 . ?
C92 H92C 0.9800 . ?
C93 C96 1.475(5) . ?
C93 C94 1.519(4) . ?
C93 H93A 0.9900 . ?
C93 H93B 0.9900 . ?
C94 C95 1.482(4) . ?
C94 H94A 0.9900 . ?
C94 H94B 0.9900 . ?
C95 H95A 0.9900 . ?
C95 H95B 0.9900 . ?
C96 H96A 0.9900 . ?
C96 H96B 0.9900 . ?
C200 H20N 0.9800 . ?
C200 H20O 0.9800 . ?
C200 H20P 0.9800 . ?
C201 H20D 0.9800 . ?
C201 H20E 0.9800 . ?
C201 H20F 0.9800 . ?
C202 H20G 0.9800 . ?
C202 H20H 0.9800 . ?
C202 H20I 0.9800 . ?
C203 H20A 0.9800 . ?
C203 H20B 0.9800 . ?
C203 H20C 0.9800 . ?
